data_7000578
loop_
_publ_author_name
'Ritchie, Chris'
'Boyd, Thomas'
'Long, De-Liang'
'Ditzel, Evert'
'Cronin, Leroy'

_publ_section_title
;
 Grafting ligands to direct the self-assembly of Co/Ni2+ substituted
 polyoxometalate clusters
;
_journal_coden_ASTM DTARAF
_journal_issue 9
_journal_name_full 'Dalton Transactions'
_journal_page_first 1587
_journal_page_last 1592
_journal_paper_doi 10.1039/b814076f
_journal_year 2009
_chemical_formula_sum 'C24 H81 N6 Na2 Ni3 O56 P W10'
_chemical_formula_weight 3441.53
_space_group_IT_number 15
_symmetry_cell_setting monoclinic
_symmetry_space_group_name_Hall '-C 2yc'
_symmetry_space_group_name_H-M 'C 1 2/c 1'
_atom_sites_solution_hydrogens none
_atom_sites_solution_primary direct
_atom_sites_solution_secondary difmap
_audit_creation_method SHELXL-97
_cell_angle_alpha 90.00
_cell_angle_beta 106.709(3)
_cell_angle_gamma 90.00
_cell_formula_units_Z 4
_cell_length_a 19.7772(8)
_cell_length_b 14.9644(7)
_cell_length_c 24.4378(11)
_cell_measurement_reflns_used 5809
_cell_measurement_temperature 100(2)
_cell_measurement_theta_max 56.6
_cell_measurement_theta_min 5.7
_cell_volume 6927.1(5)
_computing_cell_refinement 'Bruker Apex2'
_computing_data_collection 'Bruker Apex2'
_computing_data_reduction 'Bruker Apex2'
_computing_structure_refinement 'SHELXL-97 (Sheldrick, 1997)'
_computing_structure_solution 'SHELXS-97 (sHELDRICK, 1997'
_diffrn_ambient_temperature 100(2)
_diffrn_measured_fraction_theta_full 0.973
_diffrn_measured_fraction_theta_max 0.973
_diffrn_measurement_device_type 'Bruker Apex2'
_diffrn_measurement_method '\w & \p scans'
_diffrn_radiation_monochromator graphite
_diffrn_radiation_source 'fine-focus sealed tube'
_diffrn_radiation_type MoK\a
_diffrn_radiation_wavelength 0.71073
_diffrn_reflns_av_R_equivalents 0.0465
_diffrn_reflns_av_sigmaI/netI 0.0406
_diffrn_reflns_limit_h_max 24
_diffrn_reflns_limit_h_min -23
_diffrn_reflns_limit_k_max 18
_diffrn_reflns_limit_k_min -18
_diffrn_reflns_limit_l_max 30
_diffrn_reflns_limit_l_min -29
_diffrn_reflns_number 28971
_diffrn_reflns_theta_full 26.00
_diffrn_reflns_theta_max 26.00
_diffrn_reflns_theta_min 1.73
_diffrn_standards_decay_% 0
_exptl_absorpt_coefficient_mu 17.474
_exptl_absorpt_correction_T_max 0.2739
_exptl_absorpt_correction_T_min 0.1278
_exptl_absorpt_correction_type empirical
_exptl_absorpt_process_details SADABS
_exptl_crystal_colour green
_exptl_crystal_density_diffrn 3.300
_exptl_crystal_density_meas ?
_exptl_crystal_density_method 'not measured'
_exptl_crystal_description block
_exptl_crystal_F_000 6304
_exptl_crystal_size_max 0.20
_exptl_crystal_size_mid 0.20
_exptl_crystal_size_min 0.10
_refine_diff_density_max 1.64
_refine_diff_density_min -1.23
_refine_diff_density_rms 0.30
_refine_ls_extinction_coef none
_refine_ls_extinction_method none
_refine_ls_goodness_of_fit_ref 1.032
_refine_ls_hydrogen_treatment none
_refine_ls_matrix_type full
_refine_ls_number_parameters 384
_refine_ls_number_reflns 6635
_refine_ls_number_restraints 0
_refine_ls_restrained_S_all 1.032
_refine_ls_R_factor_all 0.0534
_refine_ls_R_factor_gt 0.0374
_refine_ls_shift/su_max 0.002
_refine_ls_shift/su_mean 0.000
_refine_ls_structure_factor_coef Fsqd
_refine_ls_weighting_details 'calc w=1/[\s^2^(Fo^2^)+(0.0506P)^2^+222.4496P] where P=(Fo^2^+2Fc^2^)/3'
_refine_ls_weighting_scheme calc
_refine_ls_wR_factor_gt 0.0988
_refine_ls_wR_factor_ref 0.1080
_reflns_number_gt 5284
_reflns_number_total 6635
_reflns_threshold_expression >2sigma(I)
_cod_data_source_file B814076f.txt
_cod_data_source_block cr4-51
_cod_depositor_comments
;
The following automatic conversions were performed:

'_exptl_crystal_density_meas' value 'none' was changed to '?' - the
value is perceived as not measured.

Automatic conversion script
Id: cif_fix_values 3008 2015-01-20 13:52:24Z robertas 
;
_cod_original_sg_symbol_H-M C2/c
_cod_database_code 7000578

loop_
_symmetry_equiv_pos_as_xyz
'x, y, z'
'-x, y, -z+1/2'
'x+1/2, y+1/2, z'
'-x+1/2, y+1/2, -z+1/2'
'-x, -y, -z'
'x, -y, z-1/2'
'-x+1/2, -y+1/2, -z'
'x+1/2, -y+1/2, z-1/2'

loop_
_atom_site_label
_atom_site_type_symbol
_atom_site_fract_x
_atom_site_fract_y
_atom_site_fract_z
_atom_site_U_iso_or_equiv
_atom_site_adp_type
_atom_site_occupancy
_atom_site_symmetry_multiplicity
_atom_site_calc_flag
_atom_site_refinement_flags
_atom_site_disorder_assembly
_atom_site_disorder_group
W1 W 0.91653(2) 0.70478(3) 0.14711(2) 0.02392(13) Uani 1 1 d . . .
W2 W 0.97815(2) 0.86447(3) 0.39080(2) 0.02083(12) Uani 1 1 d . . .
W3 W 0.81080(2) 0.88260(3) 0.19596(2) 0.02220(13) Uani 1 1 d . . .
W4 W 1.08623(2) 1.03497(3) 0.351087(19) 0.02020(12) Uani 1 1 d . . .
W5 W 0.90284(2) 0.70008(3) 0.29450(2) 0.02376(13) Uani 1 1 d . . .
Ni1 Ni 0.89874(7) 1.03010(9) 0.28444(6) 0.0177(3) Uani 1 1 d . . .
Na1 Na 0.686(2) 0.924(3) 0.2860(18) 0.112(13) Uiso 0.25 1 d P . .
Na2 Na 0.519(2) 0.871(3) 0.331(2) 0.144(15) Uiso 0.30 1 d P . .
P1 P 1.0000 0.8722(2) 0.2500 0.0169(8) Uani 1 2 d S . .
O1 O 1.1179(4) 1.1119(5) 0.4049(4) 0.0282(19) Uani 1 1 d . . .
O2 O 0.9978(4) 1.0698(5) 0.3177(3) 0.0205(17) Uani 1 1 d . . .
O3 O 1.0582(4) 0.9386(5) 0.3909(3) 0.0215(17) Uani 1 1 d . . .
O4 O 1.0520(4) 0.7666(5) 0.4075(3) 0.0251(18) Uani 1 1 d . . .
O5 O 0.9713(4) 0.8798(6) 0.4592(3) 0.0284(19) Uani 1 1 d . . .
O6 O 0.9185(4) 0.9447(5) 0.3495(3) 0.0241(18) Uani 1 1 d . . .
O7 O 0.9934(4) 0.8120(5) 0.2994(3) 0.0206(17) Uani 1 1 d . . .
O8 O 0.9140(4) 0.7658(5) 0.3640(3) 0.0232(18) Uani 1 1 d . . .
O9 O 0.9339(4) 0.9312(5) 0.2290(3) 0.0193(17) Uani 1 1 d . . .
O10 O 0.8419(4) 0.7915(5) 0.2549(3) 0.0258(18) Uani 1 1 d . . .
O11 O 0.9167(4) 0.6692(5) 0.2235(3) 0.0248(18) Uani 1 1 d . . .
O12 O 0.8456(5) 0.6185(5) 0.3029(4) 0.032(2) Uani 1 1 d . . .
O13 O 1.0087(4) 0.6450(5) 0.1675(4) 0.0282(19) Uani 1 1 d . . .
O14 O 0.8635(5) 0.6244(6) 0.1061(4) 0.033(2) Uani 1 1 d . . .
O15 O 0.8540(4) 0.7939(5) 0.1529(3) 0.0252(18) Uani 1 1 d . . .
O16 O 0.8075(4) 0.9650(5) 0.2475(3) 0.0242(18) Uani 1 1 d . . .
O17 O 0.7232(4) 0.8555(5) 0.1661(4) 0.0276(19) Uani 1 1 d . . .
O18 O 0.8254(4) 0.9665(5) 0.1423(3) 0.0241(18) Uani 1 1 d . . .
O19 O 0.8851(4) 1.0997(5) 0.2109(3) 0.0222(17) Uani 1 1 d . . .
O20 O 0.7928(8) 1.1326(10) 0.5291(5) 0.086(5) Uani 1 1 d . . .
O21 O 0.622(3) 0.938(3) 0.207(2) 0.085(14) Uiso 0.30 1 d P . .
O22 O 0.7724(18) 0.838(2) 0.367(2) 0.19(3) Uani 0.50 1 d P . .
O23 O 0.5000 0.989(3) 0.2500 0.108(15) Uani 0.50 2 d SP . .
O24 O 0.5000 0.736(3) 0.2500 0.201(18) Uani 1 2 d S . .
O26 O 0.5734(18) 0.744(2) 0.4658(14) 0.079(10) Uiso 0.40 1 d P . .
O27' O 0.8337(14) 0.7270(17) 0.9719(11) 0.088(7) Uiso 0.60 1 d P . .
O27 O 0.804(2) 0.718(2) 0.9387(16) 0.079(10) Uiso 0.40 1 d P . .
O28 O 0.6874(19) 1.049(2) 0.0827(15) 0.053(9) Uiso 0.30 1 d P . .
O29 O 0.951(3) 0.659(3) 0.995(2) 0.046(12) Uiso 0.20 1 d P . .
O30 O 0.812(3) 0.732(4) 0.428(2) 0.050(13) Uiso 0.20 1 d P . .
N1 N 0.8498(5) 1.1408(6) 0.3106(4) 0.026(2) Uani 1 1 d . . .
N2 N 0.8389(6) 1.1041(7) 0.4249(4) 0.032(2) Uani 1 1 d . . .
C1 C 0.8241(7) 1.1533(9) 0.2041(6) 0.037(3) Uani 1 1 d . . .
C2 C 0.8369(7) 1.2052(9) 0.2599(5) 0.034(3) Uani 1 1 d . . .
C3 C 0.7804(6) 1.1226(9) 0.3212(5) 0.031(3) Uani 1 1 d . . .
C4 C 0.8964(7) 1.1872(9) 0.3619(6) 0.038(3) Uani 1 1 d . . .
C5 C 0.7905(6) 1.0604(8) 0.3721(5) 0.029(3) Uani 1 1 d . . .
C6 C 0.9089(7) 1.1259(8) 0.4140(6) 0.031(3) Uiso 1 1 d . . .
C7 C 0.8527(8) 1.0414(11) 0.4753(6) 0.044(4) Uani 1 1 d . . .
C8 C 0.7909(10) 1.0464(14) 0.5009(7) 0.069(5) Uani 1 1 d . . .
O29' O 1.028(3) 0.576(4) 1.043(3) 0.13(2) Uiso 0.30 1 d P . .

loop_
_atom_site_aniso_label
_atom_site_aniso_U_11
_atom_site_aniso_U_22
_atom_site_aniso_U_33
_atom_site_aniso_U_23
_atom_site_aniso_U_13
_atom_site_aniso_U_12
W1 0.0237(2) 0.0220(2) 0.0258(3) -0.00407(19) 0.0067(2) -0.00767(19)
W2 0.0199(2) 0.0241(2) 0.0194(2) 0.00377(18) 0.00719(19) 0.00446(18)
W3 0.0156(2) 0.0250(2) 0.0258(3) 0.00391(19) 0.00571(19) -0.00314(18)
W4 0.0172(2) 0.0217(2) 0.0214(2) -0.00330(18) 0.00486(19) 0.00172(17)
W5 0.0236(2) 0.0210(2) 0.0277(3) 0.00418(19) 0.0090(2) -0.00368(18)
Ni1 0.0136(7) 0.0204(7) 0.0199(7) 0.0043(6) 0.0061(6) 0.0043(5)
P1 0.0168(19) 0.0142(19) 0.020(2) 0.000 0.0057(17) 0.000
O1 0.029(4) 0.028(4) 0.030(5) -0.004(4) 0.011(4) -0.001(4)
O2 0.019(4) 0.021(4) 0.024(4) 0.002(3) 0.010(3) 0.004(3)
O3 0.020(4) 0.024(4) 0.020(4) -0.004(3) 0.005(3) 0.005(3)
O4 0.025(4) 0.028(4) 0.021(4) 0.006(3) 0.003(3) 0.008(3)
O5 0.025(4) 0.037(5) 0.026(4) 0.001(4) 0.012(4) 0.006(4)
O6 0.022(4) 0.030(4) 0.023(4) 0.004(3) 0.011(3) 0.003(3)
O7 0.020(4) 0.020(4) 0.022(4) 0.004(3) 0.007(3) 0.002(3)
O8 0.022(4) 0.023(4) 0.027(4) 0.008(3) 0.011(3) 0.001(3)
O9 0.014(4) 0.024(4) 0.021(4) 0.001(3) 0.006(3) 0.004(3)
O10 0.024(4) 0.024(4) 0.030(4) 0.004(3) 0.009(4) -0.001(3)
O11 0.030(4) 0.021(4) 0.025(4) -0.001(3) 0.009(4) -0.003(3)
O12 0.039(5) 0.023(4) 0.035(5) 0.006(4) 0.013(4) -0.009(4)
O13 0.033(5) 0.021(4) 0.033(5) -0.003(4) 0.013(4) -0.004(3)
O14 0.031(5) 0.031(5) 0.037(5) -0.005(4) 0.010(4) -0.012(4)
O15 0.023(4) 0.029(4) 0.022(4) 0.001(3) 0.004(3) -0.001(3)
O16 0.018(4) 0.030(4) 0.024(4) 0.004(3) 0.004(3) 0.005(3)
O17 0.019(4) 0.028(4) 0.035(5) 0.006(4) 0.008(4) -0.003(3)
O18 0.012(4) 0.033(5) 0.025(4) 0.008(4) 0.001(3) -0.003(3)
O19 0.019(4) 0.026(4) 0.025(4) 0.003(3) 0.011(3) 0.007(3)
O20 0.096(10) 0.111(12) 0.049(7) -0.017(7) 0.018(7) 0.055(9)
O22 0.11(2) 0.10(2) 0.44(7) -0.18(4) 0.20(4) -0.08(2)
O23 0.14(4) 0.07(3) 0.12(4) 0.000 0.05(3) 0.000
O24 0.048(14) 0.37(6) 0.21(3) 0.000 0.073(19) 0.000
N1 0.028(5) 0.023(5) 0.025(5) 0.003(4) 0.004(4) 0.002(4)
N2 0.030(6) 0.036(6) 0.026(6) -0.002(5) 0.002(5) 0.004(5)
C1 0.035(7) 0.040(8) 0.035(7) 0.006(6) 0.007(6) 0.008(6)
C2 0.043(8) 0.035(7) 0.030(7) 0.010(6) 0.021(6) 0.010(6)
C3 0.018(6) 0.048(8) 0.032(7) 0.006(6) 0.014(5) 0.009(5)
C4 0.031(7) 0.039(8) 0.035(7) 0.000(6) -0.003(6) 0.007(6)
C5 0.030(6) 0.033(7) 0.024(6) 0.002(5) 0.010(5) -0.001(5)
C7 0.040(8) 0.062(10) 0.031(7) 0.003(7) 0.013(7) 0.018(7)
C8 0.074(13) 0.095(15) 0.042(10) 0.013(10) 0.020(9) 0.020(11)

loop_
_atom_type_symbol
_atom_type_description
_atom_type_scat_dispersion_real
_atom_type_scat_dispersion_imag
_atom_type_scat_source
W W -0.8490 6.8722 'International Tables Vol C Tables 4.2.6.8 and 6.1.1.4'
Ni Ni 0.3393 1.1124 'International Tables Vol C Tables 4.2.6.8 and 6.1.1.4'
Na Na 0.0362 0.0249 'International Tables Vol C Tables 4.2.6.8 and 6.1.1.4'
P P 0.1023 0.0942 'International Tables Vol C Tables 4.2.6.8 and 6.1.1.4'
O O 0.0106 0.0060 'International Tables Vol C Tables 4.2.6.8 and 6.1.1.4'
N N 0.0061 0.0033 'International Tables Vol C Tables 4.2.6.8 and 6.1.1.4'
C C 0.0033 0.0016 'International Tables Vol C Tables 4.2.6.8 and 6.1.1.4'
H H 0.0000 0.0000 'International Tables Vol C Tables 4.2.6.8 and 6.1.1.4'

loop_
_geom_angle_atom_site_label_1
_geom_angle_atom_site_label_2
_geom_angle_atom_site_label_3
_geom_angle
_geom_angle_site_symmetry_1
_geom_angle_site_symmetry_3
_geom_angle_publ_flag
O14 W1 O15 103.9(4) . . ?
O14 W1 O4 101.7(4) . 2_755 ?
O15 W1 O4 93.7(4) . 2_755 ?
O14 W1 O11 101.6(4) . . ?
O15 W1 O11 86.6(3) . . ?
O4 W1 O11 155.9(3) 2_755 . ?
O14 W1 O13 101.3(4) . . ?
O15 W1 O13 154.4(3) . . ?
O4 W1 O13 86.0(4) 2_755 . ?
O11 W1 O13 83.5(3) . . ?
O14 W1 O7 171.7(4) . 2_755 ?
O15 W1 O7 83.6(3) . 2_755 ?
O4 W1 O7 73.7(3) 2_755 2_755 ?
O11 W1 O7 82.4(3) . 2_755 ?
O13 W1 O7 71.7(3) . 2_755 ?
O5 W2 O6 103.6(4) . . ?
O5 W2 O3 102.4(4) . . ?
O6 W2 O3 91.3(3) . . ?
O5 W2 O8 101.6(4) . . ?
O6 W2 O8 93.4(3) . . ?
O3 W2 O8 153.7(3) . . ?
O5 W2 O4 98.9(3) . . ?
O6 W2 O4 157.5(3) . . ?
O3 W2 O4 82.6(3) . . ?
O8 W2 O4 83.2(3) . . ?
O5 W2 O7 168.8(3) . . ?
O6 W2 O7 86.3(3) . . ?
O3 W2 O7 82.6(3) . . ?
O8 W2 O7 71.9(3) . . ?
O4 W2 O7 71.5(3) . . ?
O17 W3 O16 103.1(4) . . ?
O17 W3 O18 101.4(3) . . ?
O16 W3 O18 94.3(4) . . ?
O17 W3 O10 102.4(4) . . ?
O16 W3 O10 91.7(3) . . ?
O18 W3 O10 153.5(3) . . ?
O17 W3 O15 98.5(4) . . ?
O16 W3 O15 158.2(3) . . ?
O18 W3 O15 84.5(3) . . ?
O10 W3 O15 80.5(3) . . ?
O17 W3 O9 173.7(3) . . ?
O16 W3 O9 78.2(3) . . ?
O18 W3 O9 72.3(3) . . ?
O10 W3 O9 83.8(3) . . ?
O15 W3 O9 80.7(3) . . ?
O1 W4 O2 104.4(4) . . ?
O1 W4 O3 102.2(4) . . ?
O2 W4 O3 93.7(3) . . ?
O1 W4 O18 99.4(3) . 2_755 ?
O2 W4 O18 155.5(3) . 2_755 ?
O3 W4 O18 86.9(3) . 2_755 ?
O1 W4 O19 97.6(4) . 2_755 ?
O2 W4 O19 88.1(3) . 2_755 ?
O3 W4 O19 159.0(3) . 2_755 ?
O18 W4 O19 83.0(3) 2_755 2_755 ?
O1 W4 O9 167.5(3) . 2_755 ?
O2 W4 O9 84.6(3) . 2_755 ?
O3 W4 O9 85.6(3) . 2_755 ?
O18 W4 O9 71.0(3) 2_755 2_755 ?
O19 W4 O9 73.7(3) 2_755 2_755 ?
O12 W5 O11 102.2(4) . . ?
O12 W5 O10 103.3(4) . . ?
O11 W5 O10 86.9(4) . . ?
O12 W5 O13 100.2(4) . 2_755 ?
O11 W5 O13 89.2(4) . 2_755 ?
O10 W5 O13 156.4(3) . 2_755 ?
O12 W5 O8 99.8(4) . . ?
O11 W5 O8 158.0(3) . . ?
O10 W5 O8 88.7(3) . . ?
O13 W5 O8 86.3(3) 2_755 . ?
O12 W5 O7 170.5(3) . . ?
O11 W5 O7 85.1(3) . . ?
O10 W5 O7 83.0(3) . . ?
O13 W5 O7 73.5(3) 2_755 . ?
O8 W5 O7 73.0(3) . . ?
O2 Ni1 O6 85.5(3) . . ?
O2 Ni1 O16 167.7(3) . . ?
O6 Ni1 O16 89.5(3) . . ?
O2 Ni1 O19 94.2(3) . . ?
O6 Ni1 O19 169.8(3) . . ?
O16 Ni1 O19 88.7(3) . . ?
O2 Ni1 N1 97.3(3) . . ?
O6 Ni1 N1 105.3(4) . . ?
O16 Ni1 N1 94.9(4) . . ?
O19 Ni1 N1 84.8(3) . . ?
O2 Ni1 O9 90.2(3) . . ?
O6 Ni1 O9 92.0(3) . . ?
O16 Ni1 O9 78.7(3) . . ?
O19 Ni1 O9 77.8(3) . . ?
N1 Ni1 O9 161.6(3) . . ?
O21 Na1 O22 154(3) . . ?
O21 Na1 O16 91(2) . . ?
O22 Na1 O16 86.1(14) . . ?
O21 Na1 Na2 86(2) . . ?
O22 Na1 Na2 96.3(16) . . ?
O16 Na1 Na2 177.6(16) . . ?
O23 Na2 O24 89.5(17) . . ?
O23 Na2 O21 66.4(14) . 2_655 ?
O24 Na2 O21 95.7(17) . 2_655 ?
O23 Na2 Na2 42.8(12) . 2_655 ?
O24 Na2 Na2 46.6(11) . 2_655 ?
O21 Na2 Na2 77.1(17) 2_655 2_655 ?
O23 Na2 Na1 66.0(12) . . ?
O24 Na2 Na1 84.1(13) . . ?
O21 Na2 Na1 132.4(19) 2_655 . ?
Na2 Na2 Na1 68.6(15) 2_655 . ?
O9 P1 O9 109.9(6) 2_755 . ?
O9 P1 O7 110.0(4) 2_755 2_755 ?
O9 P1 O7 109.2(4) . 2_755 ?
O9 P1 O7 109.2(4) 2_755 . ?
O9 P1 O7 110.0(4) . . ?
O7 P1 O7 108.5(6) 2_755 . ?
W4 O2 Ni1 145.4(4) . . ?
W4 O3 W2 142.2(4) . . ?
W1 O4 W2 125.7(4) 2_755 . ?
W2 O6 Ni1 146.4(5) . . ?
P1 O7 W5 126.2(4) . . ?
P1 O7 W2 125.7(4) . . ?
W5 O7 W2 89.1(3) . . ?
P1 O7 W1 125.7(4) . 2_755 ?
W5 O7 W1 89.3(2) . 2_755 ?
W2 O7 W1 89.1(2) . 2_755 ?
W5 O8 W2 126.0(4) . . ?
P1 O9 Ni1 123.9(4) . . ?
P1 O9 W4 124.1(4) . 2_755 ?
Ni1 O9 W4 93.3(3) . 2_755 ?
P1 O9 W3 127.5(4) . . ?
Ni1 O9 W3 86.8(2) . . ?
W4 O9 W3 90.4(2) 2_755 . ?
W5 O10 W3 154.4(5) . . ?
W5 O11 W1 148.9(5) . . ?
W5 O13 W1 125.4(4) 2_755 . ?
W1 O15 W3 154.3(4) . . ?
W3 O16 Ni1 116.2(4) . . ?
W3 O16 Na1 106.6(9) . . ?
Ni1 O16 Na1 132.6(9) . . ?
W3 O18 W4 126.1(4) . 2_755 ?
C1 O19 W4 126.9(7) . 2_755 ?
C1 O19 Ni1 106.6(7) . . ?
W4 O19 Ni1 115.2(4) 2_755 . ?
Na1 O21 Na2 125(3) . 2_655 ?
Na2 O23 Na2 94(2) 2_655 . ?
Na2 O24 Na2 87(2) . 2_655 ?
C3 N1 C4 108.4(10) . . ?
C3 N1 C2 107.9(9) . . ?
C4 N1 C2 107.7(10) . . ?
C3 N1 Ni1 115.8(8) . . ?
C4 N1 Ni1 113.1(7) . . ?
C2 N1 Ni1 103.4(7) . . ?
C7 N2 C5 110.4(10) . . ?
C7 N2 C6 108.5(10) . . ?
C5 N2 C6 109.1(10) . . ?
O19 C1 C2 105.5(10) . . ?
C1 C2 N1 110.4(10) . . ?
N1 C3 C5 110.1(9) . . ?
N1 C4 C6 109.4(11) . . ?
N2 C5 C3 109.5(10) . . ?
N2 C6 C4 109.7(10) . . ?
N2 C7 C8 109.1(12) . . ?
O20 C8 C7 108.8(17) . . ?

loop_
_geom_bond_atom_site_label_1
_geom_bond_atom_site_label_2
_geom_bond_distance
_geom_bond_site_symmetry_2
_geom_bond_publ_flag
W1 O14 1.716(8) . ?
W1 O15 1.851(8) . ?
W1 O4 1.871(8) 2_755 ?
W1 O11 1.941(8) . ?
W1 O13 1.963(8) . ?
W1 O7 2.473(7) 2_755 ?
W2 O5 1.730(8) . ?
W2 O6 1.780(8) . ?
W2 O3 1.933(8) . ?
W2 O8 1.934(8) . ?
W2 O4 2.025(8) . ?
W2 O7 2.466(8) . ?
W3 O17 1.723(8) . ?
W3 O16 1.777(8) . ?
W3 O18 1.896(8) . ?
W3 O10 1.950(8) . ?
W3 O15 2.030(8) . ?
W3 O9 2.445(7) . ?
W4 O1 1.724(8) . ?
W4 O2 1.781(7) . ?
W4 O3 1.908(8) . ?
W4 O18 1.992(7) 2_755 ?
W4 O19 2.012(8) 2_755 ?
W4 O9 2.439(7) 2_755 ?
W5 O12 1.717(8) . ?
W5 O11 1.889(8) . ?
W5 O10 1.895(8) . ?
W5 O13 1.915(8) 2_755 ?
W5 O8 1.920(8) . ?
W5 O7 2.430(7) . ?
Ni1 O2 1.984(7) . ?
Ni1 O6 1.989(8) . ?
Ni1 O16 2.020(8) . ?
Ni1 O19 2.028(8) . ?
Ni1 N1 2.109(10) . ?
Ni1 O9 2.248(8) . ?
Na1 O21 1.99(6) . ?
Na1 O22 2.56(7) . ?
Na1 O16 2.88(4) . ?
Na1 Na2 3.85(6) . ?
Na2 O23 2.60(6) . ?
Na2 O24 2.78(6) . ?
Na2 O21 2.86(7) 2_655 ?
Na2 Na2 3.81(9) 2_655 ?
P1 O9 1.538(7) 2_755 ?
P1 O9 1.538(7) . ?
P1 O7 1.541(8) 2_755 ?
P1 O7 1.541(8) . ?
O4 W1 1.871(8) 2_755 ?
O7 W1 2.473(7) 2_755 ?
O9 W4 2.439(7) 2_755 ?
O13 W5 1.915(8) 2_755 ?
O18 W4 1.992(7) 2_755 ?
O19 C1 1.418(15) . ?
O19 W4 2.012(8) 2_755 ?
O20 C8 1.46(2) . ?
O21 Na2 2.86(7) 2_655 ?
O23 Na2 2.60(5) 2_655 ?
O24 Na2 2.78(6) 2_655 ?
O27' O27 0.87(4) . ?
N1 C3 1.491(16) . ?
N1 C4 1.496(16) . ?
N1 C2 1.532(15) . ?
N2 C7 1.509(17) . ?
N2 C5 1.517(15) . ?
N2 C6 1.518(17) . ?
C1 C2 1.525(19) . ?
C3 C5 1.520(17) . ?
C4 C6 1.530(18) . ?
C7 C8 1.53(2) . ?
